data_7010594
loop_
_publ_author_name
'Cameron, Paul A.'
'Gibson, Vernon C.'
'Redshaw, Carl'
'Segal, John A.'
'Solan, Gregory A.'
'White, Andrew J. P.'
'Williams, David J.'

_publ_section_title
;
 Synthesis and characterisation of neutral dialkylaluminium complexes
 stabilised by salicylaldiminato ligands, and their conversion to
 monoalkylaluminium cations&#x200A;&#x2020;
;
_journal_issue 9
_journal_name_full 'Journal of the Chemical Society, Dalton Transactions'
_journal_page_first 1472
_journal_paper_doi 10.1039/b100743m
_journal_year 2001
_chemical_formula_sum 'C25 H36 Al N O'
_chemical_formula_weight 393.53
_chemical_name_systematic
; 
? 
;
_space_group_IT_number 61
_symmetry_cell_setting orthorhombic
_symmetry_space_group_name_Hall '-P 2ac 2ab'
_symmetry_space_group_name_H-M 'P b c a'
_atom_sites_solution_hydrogens geom
_atom_sites_solution_primary direct
_atom_sites_solution_secondary difmap
_audit_creation_method SHELXL
_cell_angle_alpha 90.00
_cell_angle_beta 90.00
_cell_angle_gamma 90.00
_cell_formula_units_Z 8
_cell_length_a 13.865(2)
_cell_length_b 15.721(3)
_cell_length_c 22.912(4)
_cell_measurement_reflns_used 41
_cell_measurement_temperature 293(2)
_cell_measurement_theta_max 12.48
_cell_measurement_theta_min 2.17
_cell_volume 4994.2(15)
_computing_cell_refinement 'Siemens XSCANS'
_computing_data_collection 'Siemens XSCANS'
_computing_data_reduction 'Siemens SHELXTL'
_computing_molecular_graphics 'Siemens SHELXTL'
_computing_publication_material 'Siemens SHELXTL'
_computing_structure_refinement 'SHELXL-93 (Sheldrick, 1993)'
_computing_structure_solution 'SHELXS-86 (Sheldrick, 1990)'
_diffrn_ambient_temperature 293(2)
_diffrn_measurement_device 'Siemens P4'
_diffrn_measurement_method '\w scans'
_diffrn_radiation_monochromator graphite
_diffrn_radiation_source 'fine-focus sealed tube'
_diffrn_radiation_type MoK\a
_diffrn_radiation_wavelength 0.71073
_diffrn_reflns_av_R_equivalents 0.0000
_diffrn_reflns_av_sigmaI/netI 0.0910
_diffrn_reflns_limit_h_max 16
_diffrn_reflns_limit_h_min 0
_diffrn_reflns_limit_k_max 18
_diffrn_reflns_limit_k_min 0
_diffrn_reflns_limit_l_max 27
_diffrn_reflns_limit_l_min 0
_diffrn_reflns_number 4355
_diffrn_reflns_theta_max 25.00
_diffrn_reflns_theta_min 1.78
_diffrn_standards_interval_count 97
_diffrn_standards_number 3
_exptl_absorpt_coefficient_mu 0.095
_exptl_absorpt_correction_type none
_exptl_crystal_colour Orange
_exptl_crystal_density_diffrn 1.047
_exptl_crystal_description Prisms
_exptl_crystal_F_000 1712
_exptl_crystal_size_max 1.00
_exptl_crystal_size_mid 0.83
_exptl_crystal_size_min 0.73
_refine_diff_density_max 0.179
_refine_diff_density_min -0.153
_refine_diff_density_rms 0.045
_refine_ls_extinction_coef 0.0014(3)
_refine_ls_extinction_expression Fc^*^=kFc[1+0.001xFc^2^\l^3^/sin(2\q)]^-1/4^
_refine_ls_extinction_method SHELXL
_refine_ls_goodness_of_fit_all 1.012
_refine_ls_goodness_of_fit_obs 1.088
_refine_ls_hydrogen_treatment riding
_refine_ls_matrix_type full
_refine_ls_number_parameters 254
_refine_ls_number_reflns 4352
_refine_ls_number_restraints 0
_refine_ls_restrained_S_all 1.036
_refine_ls_restrained_S_obs 1.088
_refine_ls_R_factor_all 0.1538
_refine_ls_R_factor_obs 0.0661
_refine_ls_shift/esd_max -0.001
_refine_ls_shift/esd_mean 0.000
_refine_ls_structure_factor_coef Fsqd
_refine_ls_weighting_details 'w=1/[\s^2^(Fo^2^)+(0.0706P)^2^+0.2843P] where P=(Fo^2^+2Fc^2^)/3'
_refine_ls_weighting_scheme calc
_refine_ls_wR_factor_all 0.1964
_refine_ls_wR_factor_obs 0.1406
_reflns_number_observed 2118
_reflns_number_total 4355
_reflns_observed_criterion >2sigma(I)
_cod_data_source_file b100743m.txt
_cod_data_source_block VG9703
_cod_depositor_comments
;
The following automatic conversions were performed:
'_symmetry_cell_setting' value 'Orthorhombic' changed to 'orthorhombic'
according to '/home/saulius/struct/CIF-dictionaries/cif_core.dic'
dictionary named 'cif_core.dic' version 2.4.1 from 2010-06-29.

Automatic conversion script
Id: cif_fix_enum 1527 2010-12-29 10:47:43Z saulius 

The following automatic conversions were performed:

'_refine_ls_weighting_scheme' value 'calc
w=1/[\s^2^(Fo^2^)+(0.0706P)^2^+0.2843P] where P=(Fo^2^+2Fc^2^)/3' was
changed to 'calc'. New tag '_refine_ls_weighting_details' was
created. The value of the new tag was set to
'w=1/[\s^2^(Fo^2^)+(0.0706P)^2^+0.2843P] where P=(Fo^2^+2Fc^2^)/3'.

Automatic conversion script
Id: cif_fix_values 3143 2015-03-26 13:38:13Z robertas 
;
_cod_original_cell_volume 4994.2(14)
_cod_original_sg_symbol_H-M Pbca
_cod_original_formula_sum 'C25 H36 N O Al'
_cod_database_code 7010594

loop_
_symmetry_equiv_pos_as_xyz
'x, y, z'
'-x+1/2, -y, z+1/2'
'-x, y+1/2, -z+1/2'
'x+1/2, -y+1/2, -z'
'-x, -y, -z'
'x-1/2, y, -z-1/2'
'x, -y-1/2, z-1/2'
'-x-1/2, y-1/2, z'

loop_
_atom_site_aniso_label
_atom_site_aniso_U_11
_atom_site_aniso_U_22
_atom_site_aniso_U_33
_atom_site_aniso_U_23
_atom_site_aniso_U_13
_atom_site_aniso_U_12
Al 0.0526(7) 0.0460(6) 0.0574(6) 0.0094(6) 0.0014(6) -0.0061(6)
N 0.044(2) 0.045(2) 0.050(2) 0.0036(14) 0.0045(15) 0.002(2)
O 0.050(2) 0.062(2) 0.086(2) 0.031(2) -0.007(2) -0.0047(14)
C1 0.110(5) 0.059(3) 0.104(5) -0.003(3) -0.019(4) -0.008(3)
C2 0.108(5) 0.087(4) 0.077(3) 0.021(3) 0.021(3) -0.004(4)
C3 0.047(2) 0.042(2) 0.045(2) 0.002(2) 0.000(2) 0.000(2)
C4 0.041(2) 0.043(2) 0.046(2) -0.002(2) 0.001(2) 0.004(2)
C5 0.049(2) 0.036(2) 0.058(2) 0.003(2) 0.001(2) 0.003(2)
C6 0.046(2) 0.041(2) 0.058(2) -0.005(2) 0.001(2) 0.002(2)
C7 0.042(2) 0.050(2) 0.061(2) -0.005(2) -0.004(2) -0.002(2)
C8 0.049(2) 0.045(2) 0.045(2) -0.004(2) 0.000(2) 0.006(2)
C9 0.051(2) 0.041(2) 0.050(2) 0.001(2) 0.000(2) 0.001(2)
C10 0.043(2) 0.053(2) 0.062(3) 0.013(2) -0.001(2) -0.003(2)
C11 0.053(3) 0.065(3) 0.085(3) 0.012(3) 0.012(3) 0.006(2)
C12 0.050(3) 0.100(5) 0.139(6) 0.024(4) 0.017(4) 0.015(3)
C13 0.044(3) 0.109(5) 0.149(7) 0.038(5) -0.018(4) -0.001(3)
C14 0.073(4) 0.086(4) 0.101(4) 0.021(3) -0.036(4) -0.012(3)
C15 0.057(3) 0.060(3) 0.071(3) 0.012(2) -0.012(2) -0.005(2)
C16 0.092(4) 0.091(4) 0.095(4) -0.014(4) 0.021(4) 0.013(4)
C17 0.103(5) 0.088(4) 0.065(3) -0.003(3) -0.016(3) 0.001(3)
C18 0.050(3) 0.051(2) 0.092(4) 0.007(2) 0.002(3) -0.004(2)
C19 0.114(5) 0.114(5) 0.125(6) 0.064(5) -0.023(5) -0.057(4)
C20 0.162(8) 0.065(4) 0.152(7) -0.014(4) 0.006(6) -0.046(5)
C21 0.065(4) 0.096(5) 0.237(10) 0.061(6) 0.045(5) 0.001(3)
C22 0.051(2) 0.054(2) 0.057(3) 0.001(2) -0.007(2) 0.009(2)
C23 0.062(3) 0.071(3) 0.115(5) 0.008(3) -0.021(3) 0.015(2)
C24 0.118(5) 0.115(5) 0.054(3) 0.009(3) -0.009(3) 0.047(4)
C25 0.083(3) 0.046(2) 0.082(3) 0.005(2) -0.010(3) 0.012(2)

loop_
_atom_site_label
_atom_site_type_symbol
_atom_site_fract_x
_atom_site_fract_y
_atom_site_fract_z
_atom_site_U_iso_or_equiv
_atom_site_thermal_displace_type
_atom_site_occupancy
_atom_site_calc_flag
_atom_site_refinement_flags
_atom_site_disorder_group
Al Al 0.73663(9) 0.13553(8) 0.58373(6) 0.0520(3) Uani 1 d . .
N N 0.7742(2) 0.0349(2) 0.62979(14) 0.0460(8) Uani 1 d . .
O O 0.6129(2) 0.1123(2) 0.5870(2) 0.0662(9) Uani 1 d . .
C1 C 0.7675(5) 0.2412(3) 0.6242(3) 0.091(2) Uani 1 d . .
H1A H 0.7408(5) 0.2398(3) 0.6628(3) 0.136 Uiso 1 calc R .
H1B H 0.7406(5) 0.2884(3) 0.6031(3) 0.136 Uiso 1 calc R .
H1C H 0.8363(5) 0.2476(3) 0.6265(3) 0.136 Uiso 1 calc R .
C2 C 0.7864(5) 0.1285(4) 0.5038(2) 0.090(2) Uani 1 d . .
H2A H 0.7683(5) 0.0749(4) 0.4870(2) 0.136 Uiso 1 calc R .
H2B H 0.8554(5) 0.1331(4) 0.5044(2) 0.136 Uiso 1 calc R .
H2C H 0.7598(5) 0.1739(4) 0.4809(2) 0.136 Uiso 1 calc R .
C3 C 0.5627(3) 0.0490(2) 0.6095(2) 0.0449(9) Uani 1 d . .
C4 C 0.6094(3) -0.0182(2) 0.6390(2) 0.0432(9) Uani 1 d . .
C5 C 0.5559(3) -0.0857(2) 0.6621(2) 0.0477(10) Uani 1 d . .
H5A H 0.5880(3) -0.1287(2) 0.6821(2) 0.057 Uiso 1 calc R .
C6 C 0.4573(3) -0.0904(2) 0.6563(2) 0.0486(10) Uani 1 d . .
C7 C 0.4130(3) -0.0228(3) 0.6271(2) 0.0507(10) Uani 1 d . .
H7A H 0.3463(3) -0.0250(3) 0.6228(2) 0.061 Uiso 1 calc R .
C8 C 0.4605(3) 0.0475(2) 0.6039(2) 0.0462(9) Uani 1 d . .
C9 C 0.7118(3) -0.0199(2) 0.6474(2) 0.0471(9) Uani 1 d . .
H9A H 0.7360(3) -0.0660(2) 0.6682(2) 0.057 Uiso 1 calc R .
C10 C 0.8742(3) 0.0218(3) 0.6471(2) 0.0526(10) Uani 1 d . .
C11 C 0.9361(3) -0.0230(3) 0.6105(2) 0.0678(13) Uani 1 d . .
C12 C 1.0322(4) -0.0308(4) 0.6284(4) 0.096(2) Uani 1 d . .
H12A H 1.0757(4) -0.0604(4) 0.6051(4) 0.116 Uiso 1 calc R .
C13 C 1.0629(4) 0.0045(5) 0.6795(4) 0.101(2) Uani 1 d . .
H13A H 1.1273(4) -0.0006(5) 0.6904(4) 0.121 Uiso 1 calc R .
C14 C 1.0003(4) 0.0471(4) 0.7149(3) 0.087(2) Uani 1 d . .
H14A H 1.0225(4) 0.0697(4) 0.7499(3) 0.104 Uiso 1 calc R .
C15 C 0.9050(3) 0.0574(3) 0.6998(2) 0.0628(12) Uani 1 d . .
C16 C 0.9029(5) -0.0656(4) 0.5551(3) 0.093(2) Uani 1 d . .
H16A H 0.8602(5) -0.0280(4) 0.5345(3) 0.139 Uiso 1 d R .
H16B H 0.8699(5) -0.1176(4) 0.5642(3) 0.139 Uiso 1 d R .
H16C H 0.9573(5) -0.0790(4) 0.5309(3) 0.139 Uiso 1 d R .
C17 C 0.8373(4) 0.1015(4) 0.7406(2) 0.086(2) Uani 1 d . .
H17A H 0.8358(4) 0.0719(4) 0.7773(2) 0.128 Uiso 1 d R .
H17B H 0.7738(4) 0.1027(4) 0.7239(2) 0.128 Uiso 1 d R .
H17C H 0.8579(4) 0.1591(4) 0.7467(2) 0.128 Uiso 1 d R .
C18 C 0.4009(3) -0.1672(3) 0.6793(2) 0.0645(13) Uani 1 d . .
C19 C 0.4412(5) -0.1983(5) 0.7370(3) 0.118(3) Uani 1 d . .
H19A H 0.4359(5) -0.1540(5) 0.7656(3) 0.177 Uiso 1 calc R .
H19B H 0.5078(5) -0.2135(5) 0.7321(3) 0.177 Uiso 1 calc R .
H19C H 0.4055(5) -0.2472(5) 0.7497(3) 0.177 Uiso 1 calc R .
C20 C 0.4108(6) -0.2394(4) 0.6352(4) 0.126(3) Uani 1 d . .
H20A H 0.3857(6) -0.2213(4) 0.5982(4) 0.189 Uiso 1 calc R .
H20B H 0.3753(6) -0.2880(4) 0.6487(4) 0.189 Uiso 1 calc R .
H20C H 0.4776(6) -0.2542(4) 0.6310(4) 0.189 Uiso 1 calc R .
C21 C 0.2943(4) -0.1464(5) 0.6883(4) 0.133(3) Uani 1 d . .
H21A H 0.2671(4) -0.1265(5) 0.6522(4) 0.199 Uiso 1 calc R .
H21B H 0.2881(4) -0.1030(5) 0.7175(4) 0.199 Uiso 1 calc R .
H21C H 0.2607(4) -0.1966(5) 0.7007(4) 0.199 Uiso 1 calc R .
C22 C 0.4074(3) 0.1201(3) 0.5733(2) 0.0539(10) Uani 1 d . .
C23 C 0.2973(4) 0.1083(4) 0.5756(3) 0.083(2) Uani 1 d . .
H23A H 0.2665(4) 0.1550(4) 0.5560(3) 0.124 Uiso 1 calc R .
H23B H 0.2765(4) 0.1066(4) 0.6155(3) 0.124 Uiso 1 calc R .
H23C H 0.2801(4) 0.0560(4) 0.5566(3) 0.124 Uiso 1 calc R .
C24 C 0.4382(5) 0.1242(4) 0.5091(2) 0.095(2) Uani 1 d . .
H24A H 0.4047(5) 0.1699(4) 0.4900(2) 0.143 Uiso 1 calc R .
H24B H 0.4228(5) 0.0714(4) 0.4902(2) 0.143 Uiso 1 calc R .
H24C H 0.5065(5) 0.1339(4) 0.5068(2) 0.143 Uiso 1 calc R .
C25 C 0.4290(4) 0.2055(3) 0.6038(2) 0.0702(14) Uani 1 d . .
H25A H 0.3952(4) 0.2504(3) 0.5842(2) 0.105 Uiso 1 calc R .
H25B H 0.4970(4) 0.2165(3) 0.6026(2) 0.105 Uiso 1 calc R .
H25C H 0.4081(4) 0.2027(3) 0.6438(2) 0.105 Uiso 1 calc R .

loop_
_atom_type_symbol
_atom_type_description
_atom_type_scat_dispersion_real
_atom_type_scat_dispersion_imag
_atom_type_scat_source
C C 0.0033 0.0016 'International Tables Vol C Tables 4.2.6.8 and 6.1.1.4'
H H 0.0000 0.0000 'International Tables Vol C Tables 4.2.6.8 and 6.1.1.4'
N N 0.0061 0.0033 'International Tables Vol C Tables 4.2.6.8 and 6.1.1.4'
O O 0.0106 0.0060 'International Tables Vol C Tables 4.2.6.8 and 6.1.1.4'
Al Al 0.0645 0.0514 'International Tables Vol C Tables 4.2.6.8 and 6.1.1.4'

loop_
_geom_angle_atom_site_label_1
_geom_angle_atom_site_label_2
_geom_angle_atom_site_label_3
_geom_angle
_geom_angle_site_symmetry_1
_geom_angle_site_symmetry_3
_geom_angle_publ_flag
O Al C1 111.8(2) . . ?
O Al C2 111.8(2) . . ?
C1 Al C2 114.5(3) . . ?
O Al N 93.92(15) . . ?
C1 Al N 111.8(2) . . ?
C2 Al N 111.2(2) . . ?
C9 N C10 117.4(3) . . ?
C9 N Al 121.9(3) . . ?
C10 N Al 120.7(3) . . ?
C3 O Al 133.5(3) . . ?
O C3 C4 120.7(4) . . ?
O C3 C8 120.2(4) . . ?
C4 C3 C8 119.2(4) . . ?
C5 C4 C3 120.4(3) . . ?
C5 C4 C9 117.4(4) . . ?
C3 C4 C9 122.2(4) . . ?
C6 C5 C4 122.1(4) . . ?
C5 C6 C7 116.2(4) . . ?
C5 C6 C18 121.1(4) . . ?
C7 C6 C18 122.6(4) . . ?
C8 C7 C6 125.3(4) . . ?
C7 C8 C3 116.8(4) . . ?
C7 C8 C22 122.6(4) . . ?
C3 C8 C22 120.6(4) . . ?
N C9 C4 127.7(4) . . ?
C11 C10 C15 122.3(4) . . ?
C11 C10 N 119.7(4) . . ?
C15 C10 N 118.0(4) . . ?
C10 C11 C12 117.1(6) . . ?
C10 C11 C16 122.9(5) . . ?
C12 C11 C16 119.9(6) . . ?
C13 C12 C11 120.8(6) . . ?
C14 C13 C12 120.8(5) . . ?
C13 C14 C15 121.4(6) . . ?
C14 C15 C10 117.6(5) . . ?
C14 C15 C17 120.0(5) . . ?
C10 C15 C17 122.3(4) . . ?
C19 C18 C20 107.7(5) . . ?
C19 C18 C21 107.9(6) . . ?
C20 C18 C21 109.6(6) . . ?
C19 C18 C6 111.4(4) . . ?
C20 C18 C6 108.3(4) . . ?
C21 C18 C6 111.8(4) . . ?
C8 C22 C24 109.7(4) . . ?
C8 C22 C23 111.9(4) . . ?
C24 C22 C23 108.3(4) . . ?
C8 C22 C25 110.4(3) . . ?
C24 C22 C25 110.1(4) . . ?
C23 C22 C25 106.4(4) . . ?

loop_
_geom_bond_atom_site_label_1
_geom_bond_atom_site_label_2
_geom_bond_distance
_geom_bond_site_symmetry_2
_geom_bond_publ_flag
Al O 1.755(3) . ?
Al C1 1.950(5) . ?
Al C2 1.960(5) . ?
Al N 1.972(3) . ?
N C9 1.285(5) . ?
N C10 1.457(5) . ?
O C3 1.319(5) . ?
C3 C4 1.411(5) . ?
C3 C8 1.423(6) . ?
C4 C5 1.399(6) . ?
C4 C9 1.433(6) . ?
C5 C6 1.376(6) . ?
C6 C7 1.398(6) . ?
C6 C18 1.532(6) . ?
C7 C8 1.392(6) . ?
C8 C22 1.528(6) . ?
C10 C11 1.391(7) . ?
C10 C15 1.398(7) . ?
C11 C12 1.400(8) . ?
C11 C16 1.507(8) . ?
C12 C13 1.364(10) . ?
C13 C14 1.363(9) . ?
C14 C15 1.375(7) . ?
C15 C17 1.496(7) . ?
C18 C19 1.516(8) . ?
C18 C20 1.525(8) . ?
C18 C21 1.528(8) . ?
C22 C24 1.534(7) . ?
C22 C23 1.539(7) . ?
C22 C25 1.543(6) . ?
